data_4087829
loop_
_publ_author_name
'Liu, Yuesheng'
'Wang, Lei'
'Deng, Liang'

_publ_section_title
;
 Three-Coordinate Iron(II) Dialkenyl Compound with NHC Ligation:
 Synthesis, Structure, and Reactivity
;
_journal_issue 17
_journal_name_full Organometallics
_journal_page_first 4401
_journal_paper_doi 10.1021/acs.organomet.5b00632
_journal_volume 34
_journal_year 2015
_chemical_formula_sum 'C58 H61 Fe N5'
_chemical_formula_weight 883.96
_space_group_crystal_system monoclinic
_space_group_IT_number 14
_space_group_name_Hall '-P 2yn'
_space_group_name_H-M_alt 'P 1 21/n 1'
_atom_sites_solution_hydrogens geom
_audit_creation_method SHELXL-2014
_cell_angle_alpha 90
_cell_angle_beta 99.262(2)
_cell_angle_gamma 90
_cell_formula_units_Z 4
_cell_length_a 10.8570(9)
_cell_length_b 24.803(2)
_cell_length_c 18.0300(14)
_cell_measurement_reflns_used 3584
_cell_measurement_temperature 140(2)
_cell_measurement_theta_max 24.83
_cell_measurement_theta_min 2.21
_cell_volume 4791.9(7)
_computing_cell_refinement 'Bruker SAINT'
_computing_data_collection 'Bruker APEX2'
_computing_data_reduction 'Bruker SAINT'
_computing_molecular_graphics 'Bruker SHELXTL'
_computing_publication_material 'Bruker SHELXTL'
_computing_structure_refinement 'SHELXL-2014 (Sheldrick, 2014)'
_computing_structure_solution 'SHELXS-97 (Sheldrick, 2008)'
_diffrn_ambient_temperature 140(2)
_diffrn_measured_fraction_theta_full 1.000
_diffrn_measured_fraction_theta_max 0.993
_diffrn_measurement_device_type 'Bruker APEX-II CCD'
_diffrn_measurement_method '\f and \w scans'
_diffrn_radiation_type MoK\a
_diffrn_radiation_wavelength 0.71073
_diffrn_reflns_av_R_equivalents 0.0798
_diffrn_reflns_av_unetI/netI 0.0924
_diffrn_reflns_Laue_measured_fraction_full 1.000
_diffrn_reflns_Laue_measured_fraction_max 0.993
_diffrn_reflns_limit_h_max 11
_diffrn_reflns_limit_h_min -15
_diffrn_reflns_limit_k_max 35
_diffrn_reflns_limit_k_min -35
_diffrn_reflns_limit_l_max 25
_diffrn_reflns_limit_l_min -25
_diffrn_reflns_number 48426
_diffrn_reflns_point_group_measured_fraction_full 1.000
_diffrn_reflns_point_group_measured_fraction_max 0.993
_diffrn_reflns_theta_full 25.242
_diffrn_reflns_theta_max 30.656
_diffrn_reflns_theta_min 2.002
_exptl_absorpt_coefficient_mu 0.358
_exptl_absorpt_correction_T_max 0.746
_exptl_absorpt_correction_T_min 0.651
_exptl_absorpt_correction_type multi-scan
_exptl_absorpt_process_details sadabs
_exptl_crystal_colour red
_exptl_crystal_density_diffrn 1.225
_exptl_crystal_description block
_exptl_crystal_F_000 1880
_exptl_crystal_size_max 0.260
_exptl_crystal_size_mid 0.200
_exptl_crystal_size_min 0.180
_refine_diff_density_max 0.342
_refine_diff_density_min -0.363
_refine_diff_density_rms 0.062
_refine_ls_extinction_method none
_refine_ls_goodness_of_fit_ref 0.995
_refine_ls_hydrogen_treatment constr
_refine_ls_matrix_type full
_refine_ls_number_parameters 589
_refine_ls_number_reflns 14719
_refine_ls_number_restraints 0
_refine_ls_restrained_S_all 0.995
_refine_ls_R_factor_all 0.1145
_refine_ls_R_factor_gt 0.0521
_refine_ls_shift/su_max 0.015
_refine_ls_shift/su_mean 0.000
_refine_ls_structure_factor_coef Fsqd
_refine_ls_weighting_details 'w=1/[\s^2^(Fo^2^)+(0.0490P)^2^+0.0055P] where P=(Fo^2^+2Fc^2^)/3'
_refine_ls_weighting_scheme calc
_refine_ls_wR_factor_gt 0.1027
_refine_ls_wR_factor_ref 0.1235
_reflns_Friedel_coverage 0.000
_reflns_number_gt 8537
_reflns_number_total 14719
_reflns_threshold_expression 'I > 2\s(I)'
_cod_data_source_file om5b00632_si_002.cif
_cod_data_source_block 5
_cod_original_sg_symbol_H-M 'P 21/n'
_cod_database_code 4087829
_shelx_space_group_comment
; 
The symmetry employed for this shelxl refinement is uniquely defined 
by the following loop, which should always be used as a source of 
symmetry information in preference to the above space-group names. 
They are only intended as comments. 
;
_shelx_estimated_absorpt_t_min 0.913
_shelx_estimated_absorpt_t_max 0.938
_shelxl_version_number 2014-3

loop_
_space_group_symop_operation_xyz
'x, y, z'
'-x+1/2, y+1/2, -z+1/2'
'-x, -y, -z'
'x-1/2, -y-1/2, z-1/2'

loop_
_atom_site_label
_atom_site_type_symbol
_atom_site_fract_x
_atom_site_fract_y
_atom_site_fract_z
_atom_site_U_iso_or_equiv
_atom_site_adp_type
_atom_site_occupancy
_atom_site_site_symmetry_order
_atom_site_calc_flag
_atom_site_refinement_flags_posn
_atom_site_refinement_flags_adp
Fe1 Fe 0.12300(3) 0.13605(2) 0.23008(2) 0.01870(7) Uani 1 1 d . .
N1 N -0.12558(15) 0.15203(6) 0.12234(9) 0.0223(4) Uani 1 1 d . .
N2 N -0.15521(14) 0.11108(6) 0.22305(9) 0.0211(3) Uani 1 1 d . .
N3 N 0.23075(16) 0.11058(7) 0.09243(9) 0.0278(4) Uani 1 1 d . .
N4 N -0.00258(16) 0.24828(7) 0.31822(9) 0.0264(4) Uani 1 1 d . .
N5 N 0.12700(15) 0.01849(7) 0.25451(9) 0.0244(4) Uani 1 1 d . .
C1 C -0.06325(18) 0.13555(8) 0.19069(10) 0.0203(4) Uani 1 1 d . .
C2 C 0.18200(18) 0.12038(8) 0.14469(11) 0.0222(4) Uani 1 1 d . .
C3 C 0.12354(17) 0.06559(8) 0.24640(10) 0.0210(4) Uani 1 1 d . .
C4 C 0.08819(18) 0.21869(8) 0.30240(11) 0.0228(4) Uani 1 1 d . .
C5 C 0.13846(18) 0.17033(8) 0.34344(11) 0.0222(4) Uani 1 1 d . .
C6 C 0.25561(18) 0.15589(8) 0.32041(11) 0.0207(4) Uani 1 1 d . .
C7 C 0.27165(18) 0.19006(7) 0.25901(11) 0.0211(4) Uani 1 1 d . .
C8 C 0.16166(18) 0.22240(8) 0.23987(11) 0.0220(4) Uani 1 1 d . .
C9 C 0.1533(2) 0.25769(8) 0.17655(11) 0.0249(4) Uani 1 1 d . .
H9 H 0.0798 0.2782 0.1611 0.030 Uiso 1 1 calc R U
C10 C 0.2514(2) 0.26156(8) 0.13881(12) 0.0301(5) Uani 1 1 d . .
H10 H 0.2443 0.2836 0.0953 0.036 Uiso 1 1 calc R U
C11 C 0.3652(2) 0.23306(8) 0.16321(12) 0.0302(5) Uani 1 1 d . .
H11 H 0.4344 0.2388 0.1380 0.036 Uiso 1 1 calc R U
C12 C 0.37631(19) 0.19819(8) 0.22124(11) 0.0252(4) Uani 1 1 d . .
H12 H 0.4523 0.1794 0.2368 0.030 Uiso 1 1 calc R U
C13 C 0.35592(18) 0.12236(8) 0.36321(11) 0.0235(4) Uani 1 1 d . .
C14 C 0.3993(2) 0.13350(10) 0.43860(12) 0.0350(5) Uani 1 1 d . .
H14 H 0.3651 0.1631 0.4618 0.042 Uiso 1 1 calc R U
C15 C 0.4904(2) 0.10257(11) 0.48009(14) 0.0442(6) Uani 1 1 d . .
H15 H 0.5184 0.1109 0.5315 0.053 Uiso 1 1 calc R U
C16 C 0.5413(2) 0.05953(10) 0.44754(14) 0.0405(6) Uani 1 1 d . .
H16 H 0.6040 0.0380 0.4762 0.049 Uiso 1 1 calc R U
C17 C 0.5001(2) 0.04804(9) 0.37300(14) 0.0344(5) Uani 1 1 d . .
H17 H 0.5350 0.0184 0.3502 0.041 Uiso 1 1 calc R U
C18 C 0.40863(18) 0.07903(8) 0.33081(12) 0.0262(4) Uani 1 1 d . .
H18 H 0.3816 0.0706 0.2793 0.031 Uiso 1 1 calc R U
C19 C 0.10188(18) 0.14916(8) 0.41315(11) 0.0236(4) Uani 1 1 d . .
C20 C 0.0543(2) 0.18271(9) 0.46366(11) 0.0306(5) Uani 1 1 d . .
H20 H 0.0397 0.2197 0.4518 0.037 Uiso 1 1 calc R U
C21 C 0.0278(2) 0.16243(10) 0.53125(12) 0.0386(6) Uani 1 1 d . .
H21 H -0.0036 0.1859 0.5654 0.046 Uiso 1 1 calc R U
C22 C 0.0465(2) 0.10892(10) 0.54929(12) 0.0388(6) Uani 1 1 d . .
H22 H 0.0271 0.0953 0.5953 0.047 Uiso 1 1 calc R U
C23 C 0.0939(2) 0.07500(9) 0.49997(12) 0.0336(5) Uani 1 1 d . .
H23 H 0.1081 0.0380 0.5122 0.040 Uiso 1 1 calc R U
C24 C 0.12049(19) 0.09494(9) 0.43291(11) 0.0271(5) Uani 1 1 d . .
H24 H 0.1523 0.0712 0.3992 0.033 Uiso 1 1 calc R U
C25 C -0.25101(18) 0.13778(8) 0.11243(11) 0.0259(4) Uani 1 1 d . .
C26 C -0.26998(18) 0.11237(8) 0.17538(11) 0.0237(4) Uani 1 1 d . .
C27 C -0.3467(2) 0.15078(11) 0.04550(13) 0.0404(6) Uani 1 1 d . .
H27A H -0.4252 0.1326 0.0501 0.061 Uiso 1 1 calc R U
H27B H -0.3173 0.1384 -0.0002 0.061 Uiso 1 1 calc R U
H27C H -0.3603 0.1898 0.0428 0.061 Uiso 1 1 calc R U
C28 C -0.38753(19) 0.08742(9) 0.19235(13) 0.0331(5) Uani 1 1 d . .
H28A H -0.4578 0.0988 0.1545 0.050 Uiso 1 1 calc R U
H28B H -0.4018 0.0990 0.2422 0.050 Uiso 1 1 calc R U
H28C H -0.3800 0.0481 0.1915 0.050 Uiso 1 1 calc R U
C29 C -0.06271(19) 0.17860(8) 0.06576(11) 0.0260(4) Uani 1 1 d . .
H29 H 0.0256 0.1850 0.0900 0.031 Uiso 1 1 calc R U
C30 C -0.0575(2) 0.14129(10) -0.00081(12) 0.0374(5) Uani 1 1 d . .
H30A H -0.0163 0.1075 0.0171 0.056 Uiso 1 1 calc R U
H30B H -0.0104 0.1587 -0.0362 0.056 Uiso 1 1 calc R U
H30C H -0.1425 0.1336 -0.0261 0.056 Uiso 1 1 calc R U
C31 C -0.1178(2) 0.23356(10) 0.04183(14) 0.0414(6) Uani 1 1 d . .
H31A H -0.1979 0.2287 0.0087 0.062 Uiso 1 1 calc R U
H31B H -0.0603 0.2532 0.0150 0.062 Uiso 1 1 calc R U
H31C H -0.1307 0.2540 0.0864 0.062 Uiso 1 1 calc R U
C32 C -0.13483(19) 0.09153(8) 0.30146(11) 0.0247(4) Uani 1 1 d . .
H32 H -0.0430 0.0942 0.3196 0.030 Uiso 1 1 calc R U
C33 C -0.1972(2) 0.12833(9) 0.35205(12) 0.0332(5) Uani 1 1 d . .
H33A H -0.1681 0.1654 0.3476 0.050 Uiso 1 1 calc R U
H33B H -0.1757 0.1163 0.4043 0.050 Uiso 1 1 calc R U
H33C H -0.2880 0.1269 0.3367 0.050 Uiso 1 1 calc R U
C34 C -0.1689(2) 0.03261(9) 0.30882(13) 0.0324(5) Uani 1 1 d . .
H34A H -0.2598 0.0291 0.3036 0.049 Uiso 1 1 calc R U
H34B H -0.1304 0.0191 0.3582 0.049 Uiso 1 1 calc R U
H34C H -0.1385 0.0116 0.2694 0.049 Uiso 1 1 calc R U
C35 C 0.28384(18) 0.09221(9) 0.03185(11) 0.0258(4) Uani 1 1 d . .
C36 C 0.30479(19) 0.12813(9) -0.02477(12) 0.0303(5) Uani 1 1 d . .
C37 C 0.3545(2) 0.10734(11) -0.08518(12) 0.0376(6) Uani 1 1 d . .
H37 H 0.3707 0.1309 -0.1240 0.045 Uiso 1 1 calc R U
C38 C 0.3805(2) 0.05369(11) -0.08978(13) 0.0430(6) Uani 1 1 d . .
H38 H 0.4127 0.0403 -0.1321 0.052 Uiso 1 1 calc R U
C39 C 0.3603(2) 0.01891(11) -0.03337(13) 0.0409(6) Uani 1 1 d . .
H39 H 0.3790 -0.0183 -0.0374 0.049 Uiso 1 1 calc R U
C41 C 0.3130(2) 0.03726(9) 0.02941(12) 0.0309(5) Uani 1 1 d . .
C42 C 0.2946(2) -0.00076(10) 0.09139(14) 0.0428(6) Uani 1 1 d . .
H42A H 0.3271 0.0157 0.1400 0.064 Uiso 1 1 calc R U
H42B H 0.3393 -0.0345 0.0859 0.064 Uiso 1 1 calc R U
H42C H 0.2054 -0.0083 0.0888 0.064 Uiso 1 1 calc R U
C43 C 0.2748(2) 0.18674(10) -0.02198(14) 0.0434(6) Uani 1 1 d . .
H43A H 0.3459 0.2060 0.0065 0.065 Uiso 1 1 calc R U
H43B H 0.2013 0.1916 0.0026 0.065 Uiso 1 1 calc R U
H43C H 0.2573 0.2011 -0.0732 0.065 Uiso 1 1 calc R U
C44 C -0.03378(19) 0.29628(8) 0.27823(11) 0.0259(4) Uani 1 1 d . .
C45 C -0.1546(2) 0.30240(9) 0.23706(13) 0.0321(5) Uani 1 1 d . .
C46 C -0.1864(2) 0.35023(10) 0.19993(15) 0.0441(6) Uani 1 1 d . .
H46 H -0.2674 0.3541 0.1714 0.053 Uiso 1 1 calc R U
C47 C -0.1029(3) 0.39273(10) 0.20316(15) 0.0469(6) Uani 1 1 d . .
H47 H -0.1256 0.4250 0.1761 0.056 Uiso 1 1 calc R U
C48 C 0.0138(2) 0.38751(9) 0.24632(13) 0.0374(6) Uani 1 1 d . .
H48 H 0.0703 0.4170 0.2499 0.045 Uiso 1 1 calc R U
C49 C 0.0497(2) 0.34018(9) 0.28444(12) 0.0280(5) Uani 1 1 d . .
C50 C 0.1756(2) 0.33649(9) 0.33297(12) 0.0338(5) Uani 1 1 d . .
H50A H 0.2319 0.3154 0.3070 0.051 Uiso 1 1 calc R U
H50B H 0.1672 0.3189 0.3806 0.051 Uiso 1 1 calc R U
H50C H 0.2097 0.3728 0.3430 0.051 Uiso 1 1 calc R U
C51 C -0.2469(2) 0.25746(9) 0.23474(14) 0.0401(6) Uani 1 1 d . .
H51A H -0.3223 0.2665 0.1993 0.060 Uiso 1 1 calc R U
H51B H -0.2685 0.2522 0.2849 0.060 Uiso 1 1 calc R U
H51C H -0.2103 0.2242 0.2184 0.060 Uiso 1 1 calc R U
C52 C 0.08866(18) -0.03478(8) 0.24315(11) 0.0218(4) Uani 1 1 d . .
C53 C 0.13578(19) -0.07267(8) 0.29768(12) 0.0269(5) Uani 1 1 d . .
C54 C 0.0940(2) -0.12543(9) 0.28557(14) 0.0384(6) Uani 1 1 d . .
H54 H 0.1243 -0.1525 0.3212 0.046 Uiso 1 1 calc R U
C55 C 0.0098(2) -0.13927(10) 0.22314(15) 0.0450(7) Uani 1 1 d . .
H55 H -0.0179 -0.1755 0.2163 0.054 Uiso 1 1 calc R U
C56 C -0.0342(2) -0.10117(10) 0.17093(14) 0.0391(6) Uani 1 1 d . .
H56 H -0.0928 -0.1114 0.1283 0.047 Uiso 1 1 calc R U
C57 C 0.00460(19) -0.04790(9) 0.17866(12) 0.0279(5) Uani 1 1 d . .
C58 C -0.0451(2) -0.00597(10) 0.12170(12) 0.0404(6) Uani 1 1 d . .
H58A H -0.1080 0.0159 0.1412 0.061 Uiso 1 1 calc R U
H58B H -0.0832 -0.0237 0.0750 0.061 Uiso 1 1 calc R U
H58C H 0.0234 0.0172 0.1117 0.061 Uiso 1 1 calc R U
C59 C 0.2248(2) -0.05683(10) 0.36614(13) 0.0404(6) Uani 1 1 d . .
H59A H 0.2933 -0.0358 0.3513 0.061 Uiso 1 1 calc R U
H59B H 0.2584 -0.0893 0.3931 0.061 Uiso 1 1 calc R U
H59C H 0.1811 -0.0350 0.3990 0.061 Uiso 1 1 calc R U

loop_
_atom_site_aniso_label
_atom_site_aniso_U_11
_atom_site_aniso_U_22
_atom_site_aniso_U_33
_atom_site_aniso_U_23
_atom_site_aniso_U_13
_atom_site_aniso_U_12
Fe1 0.02096(15) 0.01756(13) 0.01815(13) 0.00006(12) 0.00490(10) -0.00088(11)
N1 0.0216(9) 0.0237(9) 0.0219(8) 0.0019(7) 0.0041(7) 0.0010(7)
N2 0.0201(9) 0.0233(9) 0.0206(8) -0.0007(7) 0.0049(7) -0.0006(7)
N3 0.0277(10) 0.0343(10) 0.0229(9) -0.0017(8) 0.0087(7) -0.0004(8)
N4 0.0261(10) 0.0253(9) 0.0286(9) -0.0025(7) 0.0065(7) 0.0017(7)
N5 0.0261(9) 0.0226(9) 0.0230(8) 0.0028(7) -0.0004(7) -0.0007(7)
C1 0.0236(10) 0.0173(9) 0.0208(9) -0.0019(8) 0.0059(8) 0.0001(8)
C2 0.0234(11) 0.0193(9) 0.0234(10) 0.0025(8) 0.0025(8) -0.0009(8)
C3 0.0194(10) 0.0269(10) 0.0162(9) 0.0010(8) 0.0018(8) -0.0017(8)
C4 0.0221(11) 0.0233(10) 0.0231(10) -0.0045(8) 0.0039(8) -0.0030(8)
C5 0.0244(11) 0.0216(10) 0.0208(10) -0.0035(8) 0.0039(8) -0.0009(8)
C6 0.0210(10) 0.0186(9) 0.0227(10) -0.0028(8) 0.0037(8) -0.0010(8)
C7 0.0225(10) 0.0165(9) 0.0248(10) -0.0029(8) 0.0049(8) -0.0027(7)
C8 0.0230(10) 0.0186(10) 0.0247(10) -0.0004(8) 0.0050(8) 0.0002(8)
C9 0.0326(12) 0.0157(9) 0.0266(11) -0.0011(8) 0.0059(9) -0.0006(8)
C10 0.0408(14) 0.0218(11) 0.0294(11) 0.0022(9) 0.0107(10) -0.0050(9)
C11 0.0314(12) 0.0272(11) 0.0352(12) -0.0015(9) 0.0152(10) -0.0063(9)
C12 0.0234(11) 0.0226(10) 0.0307(11) -0.0023(9) 0.0080(9) -0.0021(8)
C13 0.0215(10) 0.0237(10) 0.0255(10) 0.0027(8) 0.0040(8) -0.0020(8)
C14 0.0339(13) 0.0385(13) 0.0303(12) -0.0040(10) -0.0018(9) 0.0001(10)
C15 0.0363(14) 0.0581(17) 0.0343(13) 0.0022(12) -0.0064(11) 0.0018(12)
C16 0.0283(13) 0.0429(15) 0.0480(15) 0.0160(12) -0.0009(11) 0.0038(10)
C17 0.0229(12) 0.0271(11) 0.0550(15) 0.0024(11) 0.0121(10) 0.0015(9)
C18 0.0208(11) 0.0277(11) 0.0308(11) -0.0015(9) 0.0063(9) -0.0030(8)
C19 0.0218(10) 0.0292(11) 0.0198(10) -0.0022(8) 0.0036(8) -0.0032(8)
C20 0.0351(13) 0.0319(12) 0.0255(11) -0.0061(9) 0.0072(9) -0.0024(9)
C21 0.0443(15) 0.0487(15) 0.0253(12) -0.0108(11) 0.0128(10) -0.0043(11)
C22 0.0454(15) 0.0512(16) 0.0213(11) -0.0014(11) 0.0103(10) -0.0102(12)
C23 0.0396(14) 0.0361(13) 0.0247(11) 0.0030(10) 0.0043(10) -0.0078(10)
C24 0.0299(12) 0.0310(12) 0.0202(10) -0.0018(9) 0.0029(8) -0.0032(9)
C25 0.0222(10) 0.0293(11) 0.0254(10) -0.0017(9) 0.0012(8) 0.0018(9)
C26 0.0195(10) 0.0268(10) 0.0246(10) -0.0042(8) 0.0028(8) -0.0007(8)
C27 0.0267(13) 0.0551(16) 0.0367(13) 0.0087(12) -0.0029(10) -0.0006(11)
C28 0.0207(11) 0.0404(13) 0.0387(13) -0.0045(11) 0.0066(9) -0.0053(9)
C29 0.0261(11) 0.0300(11) 0.0221(10) 0.0057(9) 0.0045(8) -0.0011(9)
C30 0.0351(13) 0.0546(16) 0.0228(11) 0.0011(11) 0.0053(9) 0.0005(11)
C31 0.0391(14) 0.0371(14) 0.0471(15) 0.0175(11) 0.0042(11) 0.0037(11)
C32 0.0244(11) 0.0300(11) 0.0202(10) 0.0016(8) 0.0052(8) -0.0024(8)
C33 0.0316(12) 0.0434(14) 0.0259(11) -0.0048(10) 0.0083(9) -0.0057(10)
C34 0.0328(13) 0.0302(12) 0.0357(12) 0.0066(10) 0.0099(10) -0.0037(9)
C35 0.0193(10) 0.0401(13) 0.0186(10) -0.0034(9) 0.0045(8) -0.0015(9)
C36 0.0231(11) 0.0442(14) 0.0239(10) -0.0037(10) 0.0051(8) -0.0030(9)
C37 0.0279(12) 0.0641(17) 0.0220(11) 0.0019(11) 0.0072(9) -0.0033(11)
C38 0.0376(15) 0.0632(18) 0.0315(13) -0.0123(12) 0.0160(11) 0.0036(12)
C39 0.0340(14) 0.0484(15) 0.0419(14) -0.0124(12) 0.0109(11) 0.0043(11)
C41 0.0238(12) 0.0404(13) 0.0293(11) -0.0045(10) 0.0065(9) 0.0014(9)
C42 0.0440(15) 0.0398(14) 0.0478(15) 0.0034(12) 0.0171(12) 0.0067(11)
C43 0.0531(17) 0.0437(15) 0.0356(13) 0.0043(12) 0.0140(12) -0.0028(12)
C44 0.0285(12) 0.0236(10) 0.0271(11) -0.0040(8) 0.0091(9) 0.0056(8)
C45 0.0297(12) 0.0268(11) 0.0398(13) -0.0048(10) 0.0054(10) 0.0043(9)
C46 0.0405(15) 0.0366(14) 0.0511(16) -0.0019(12) -0.0052(12) 0.0133(11)
C47 0.0559(17) 0.0271(13) 0.0558(16) 0.0080(12) 0.0038(13) 0.0094(12)
C48 0.0476(15) 0.0254(12) 0.0414(14) -0.0037(10) 0.0141(11) -0.0006(10)
C49 0.0310(12) 0.0274(11) 0.0275(11) -0.0058(9) 0.0104(9) 0.0021(9)
C50 0.0348(13) 0.0334(12) 0.0337(12) -0.0081(10) 0.0070(10) -0.0043(10)
C51 0.0272(13) 0.0360(13) 0.0558(16) -0.0079(12) 0.0023(11) 0.0052(10)
C52 0.0203(10) 0.0196(9) 0.0267(10) -0.0020(8) 0.0072(8) -0.0017(8)
C53 0.0281(12) 0.0228(10) 0.0324(11) 0.0044(9) 0.0129(9) 0.0041(8)
C54 0.0461(15) 0.0218(12) 0.0532(16) 0.0048(10) 0.0254(12) 0.0045(10)
C55 0.0493(16) 0.0249(12) 0.0679(18) -0.0136(13) 0.0307(14) -0.0114(11)
C56 0.0287(13) 0.0406(14) 0.0498(15) -0.0215(12) 0.0115(11) -0.0082(10)
C57 0.0223(11) 0.0313(12) 0.0316(11) -0.0088(9) 0.0086(9) 0.0002(9)
C58 0.0366(14) 0.0519(16) 0.0295(12) -0.0068(11) -0.0046(10) 0.0050(11)
C59 0.0390(14) 0.0431(15) 0.0370(13) 0.0130(11) -0.0003(11) 0.0065(11)

loop_
_atom_type_symbol
_atom_type_description
_atom_type_scat_dispersion_real
_atom_type_scat_dispersion_imag
_atom_type_scat_source
C C 0.0033 0.0016 'International Tables Vol C Tables 4.2.6.8 and 6.1.1.4'
H H 0.0000 0.0000 'International Tables Vol C Tables 4.2.6.8 and 6.1.1.4'
N N 0.0061 0.0033 'International Tables Vol C Tables 4.2.6.8 and 6.1.1.4'
Fe Fe 0.3463 0.8444 'International Tables Vol C Tables 4.2.6.8 and 6.1.1.4'

loop_
_geom_angle_atom_site_label_1
_geom_angle_atom_site_label_2
_geom_angle_atom_site_label_3
_geom_angle
C3 Fe1 C2 86.39(8)
C3 Fe1 C1 91.63(8)
C2 Fe1 C1 99.82(8)
C3 Fe1 C6 96.98(8)
C2 Fe1 C6 115.41(8)
C1 Fe1 C6 144.11(7)
C3 Fe1 C7 127.35(8)
C2 Fe1 C7 89.15(8)
C1 Fe1 C7 140.64(8)
C6 Fe1 C7 40.20(7)
C3 Fe1 C8 163.37(8)
C2 Fe1 C8 100.98(8)
C1 Fe1 C8 101.64(8)
C6 Fe1 C8 66.40(7)
C7 Fe1 C8 39.06(7)
C3 Fe1 C5 103.27(8)
C2 Fe1 C5 153.43(8)
C1 Fe1 C5 104.50(7)
C6 Fe1 C5 39.60(7)
C7 Fe1 C5 65.21(7)
C8 Fe1 C5 63.90(7)
C3 Fe1 C4 136.17(7)
C2 Fe1 C4 136.84(8)
C1 Fe1 C4 87.81(7)
C6 Fe1 C4 62.19(7)
C7 Fe1 C4 61.30(7)
C8 Fe1 C4 36.30(7)
C5 Fe1 C4 35.81(7)
C1 N1 C25 111.82(16)
C1 N1 C29 122.71(16)
C25 N1 C29 125.37(16)
C1 N2 C26 111.45(16)
C1 N2 C32 122.92(16)
C26 N2 C32 125.33(16)
C2 N3 C35 172.7(2)
C4 N4 C44 119.72(17)
C3 N5 C52 157.20(19)
N1 C1 N2 103.06(16)
N1 C1 Fe1 129.23(13)
N2 C1 Fe1 127.12(14)
N3 C2 Fe1 174.21(18)
N5 C3 Fe1 176.86(17)
N4 C4 C5 125.85(18)
N4 C4 C8 130.69(19)
C5 C4 C8 103.41(16)
N4 C4 Fe1 139.96(15)
C5 C4 Fe1 61.05(10)
C8 C4 Fe1 60.54(10)
C6 C5 C4 109.31(16)
C6 C5 C19 121.81(17)
C4 C5 C19 126.26(17)
C6 C5 Fe1 64.87(10)
C4 C5 Fe1 83.14(11)
C19 C5 Fe1 131.69(14)
C7 C6 C5 107.38(17)
C7 C6 C13 124.42(17)
C5 C6 C13 126.55(17)
C7 C6 Fe1 71.61(11)
C5 C6 Fe1 75.53(11)
C13 C6 Fe1 129.84(14)
C6 C7 C12 131.20(18)
C6 C7 C8 108.54(16)
C12 C7 C8 120.10(18)
C6 C7 Fe1 68.19(11)
C12 C7 Fe1 127.60(14)
C8 C7 Fe1 73.73(11)
C9 C8 C7 118.55(17)
C9 C8 C4 132.17(18)
C7 C8 C4 108.12(17)
C9 C8 Fe1 123.30(14)
C7 C8 Fe1 67.21(11)
C4 C8 Fe1 83.16(11)
C10 C9 C8 119.34(19)
C10 C9 H9 120.3
C8 C9 H9 120.3
C9 C10 C11 121.3(2)
C9 C10 H10 119.3
C11 C10 H10 119.3
C12 C11 C10 121.42(19)
C12 C11 H11 119.3
C10 C11 H11 119.3
C11 C12 C7 118.75(19)
C11 C12 H12 120.6
C7 C12 H12 120.6
C18 C13 C14 117.8(2)
C18 C13 C6 122.14(18)
C14 C13 C6 120.05(19)
C15 C14 C13 121.4(2)
C15 C14 H14 119.3
C13 C14 H14 119.3
C14 C15 C16 120.3(2)
C14 C15 H15 119.9
C16 C15 H15 119.9
C15 C16 C17 119.2(2)
C15 C16 H16 120.4
C17 C16 H16 120.4
C16 C17 C18 120.9(2)
C16 C17 H17 119.5
C18 C17 H17 119.5
C17 C18 C13 120.4(2)
C17 C18 H18 119.8
C13 C18 H18 119.8
C20 C19 C24 117.50(18)
C20 C19 C5 121.59(19)
C24 C19 C5 120.82(17)
C21 C20 C19 120.5(2)
C21 C20 H20 119.7
C19 C20 H20 119.7
C22 C21 C20 120.9(2)
C22 C21 H21 119.6
C20 C21 H21 119.6
C21 C22 C23 119.5(2)
C21 C22 H22 120.3
C23 C22 H22 120.3
C24 C23 C22 119.9(2)
C24 C23 H23 120.1
C22 C23 H23 120.1
C23 C24 C19 121.8(2)
C23 C24 H24 119.1
C19 C24 H24 119.1
C26 C25 N1 106.92(17)
C26 C25 C27 127.03(19)
N1 C25 C27 126.00(18)
C25 C26 N2 106.74(17)
C25 C26 C28 128.31(19)
N2 C26 C28 124.89(18)
C25 C27 H27A 109.5
C25 C27 H27B 109.5
H27A C27 H27B 109.5
C25 C27 H27C 109.5
H27A C27 H27C 109.5
H27B C27 H27C 109.5
C26 C28 H28A 109.5
C26 C28 H28B 109.5
H28A C28 H28B 109.5
C26 C28 H28C 109.5
H28A C28 H28C 109.5
H28B C28 H28C 109.5
N1 C29 C31 113.10(17)
N1 C29 C30 110.74(17)
C31 C29 C30 112.53(18)
N1 C29 H29 106.7
C31 C29 H29 106.7
C30 C29 H29 106.7
C29 C30 H30A 109.5
C29 C30 H30B 109.5
H30A C30 H30B 109.5
C29 C30 H30C 109.5
H30A C30 H30C 109.5
H30B C30 H30C 109.5
C29 C31 H31A 109.5
C29 C31 H31B 109.5
H31A C31 H31B 109.5
C29 C31 H31C 109.5
H31A C31 H31C 109.5
H31B C31 H31C 109.5
N2 C32 C34 113.48(17)
N2 C32 C33 111.32(17)
C34 C32 C33 112.72(17)
N2 C32 H32 106.2
C34 C32 H32 106.2
C33 C32 H32 106.2
C32 C33 H33A 109.5
C32 C33 H33B 109.5
H33A C33 H33B 109.5
C32 C33 H33C 109.5
H33A C33 H33C 109.5
H33B C33 H33C 109.5
C32 C34 H34A 109.5
C32 C34 H34B 109.5
H34A C34 H34B 109.5
C32 C34 H34C 109.5
H34A C34 H34C 109.5
H34B C34 H34C 109.5
N3 C35 C36 120.01(19)
N3 C35 C41 117.87(18)
C36 C35 C41 122.11(19)
C37 C36 C35 117.6(2)
C37 C36 C43 120.1(2)
C35 C36 C43 122.21(19)
C38 C37 C36 121.3(2)
C38 C37 H37 119.4
C36 C37 H37 119.4
C37 C38 C39 120.4(2)
C37 C38 H38 119.8
C39 C38 H38 119.8
C38 C39 C41 121.2(2)
C38 C39 H39 119.4
C41 C39 H39 119.4
C39 C41 C35 117.3(2)
C39 C41 C42 120.7(2)
C35 C41 C42 122.01(19)
C41 C42 H42A 109.5
C41 C42 H42B 109.5
H42A C42 H42B 109.5
C41 C42 H42C 109.5
H42A C42 H42C 109.5
H42B C42 H42C 109.5
C36 C43 H43A 109.5
C36 C43 H43B 109.5
H43A C43 H43B 109.5
C36 C43 H43C 109.5
H43A C43 H43C 109.5
H43B C43 H43C 109.5
N4 C44 C45 119.30(19)
N4 C44 C49 120.98(19)
C45 C44 C49 119.44(19)
C46 C45 C44 119.2(2)
C46 C45 C51 120.9(2)
C44 C45 C51 119.9(2)
C45 C46 C47 121.6(2)
C45 C46 H46 119.2
C47 C46 H46 119.2
C48 C47 C46 119.1(2)
C48 C47 H47 120.4
C46 C47 H47 120.4
C47 C48 C49 121.3(2)
C47 C48 H48 119.4
C49 C48 H48 119.4
C48 C49 C44 119.3(2)
C48 C49 C50 119.9(2)
C44 C49 C50 120.82(19)
C49 C50 H50A 109.5
C49 C50 H50B 109.5
H50A C50 H50B 109.5
C49 C50 H50C 109.5
H50A C50 H50C 109.5
H50B C50 H50C 109.5
C45 C51 H51A 109.5
C45 C51 H51B 109.5
H51A C51 H51B 109.5
C45 C51 H51C 109.5
H51A C51 H51C 109.5
H51B C51 H51C 109.5
N5 C52 C57 118.96(18)
N5 C52 C53 117.94(18)
C57 C52 C53 123.09(19)
C54 C53 C52 116.7(2)
C54 C53 C59 121.9(2)
C52 C53 C59 121.35(19)
C55 C54 C53 121.4(2)
C55 C54 H54 119.3
C53 C54 H54 119.3
C56 C55 C54 120.3(2)
C56 C55 H55 119.8
C54 C55 H55 119.8
C55 C56 C57 121.6(2)
C55 C56 H56 119.2
C57 C56 H56 119.2
C56 C57 C52 116.9(2)
C56 C57 C58 121.4(2)
C52 C57 C58 121.58(19)
C57 C58 H58A 109.5
C57 C58 H58B 109.5
H58A C58 H58B 109.5
C57 C58 H58C 109.5
H58A C58 H58C 109.5
H58B C58 H58C 109.5
C53 C59 H59A 109.5
C53 C59 H59B 109.5
H59A C59 H59B 109.5
C53 C59 H59C 109.5
H59A C59 H59C 109.5
H59B C59 H59C 109.5

loop_
_geom_bond_atom_site_label_1
_geom_bond_atom_site_label_2
_geom_bond_distance
Fe1 C3 1.772(2)
Fe1 C2 1.803(2)
Fe1 C1 2.0325(19)
Fe1 C6 2.0524(19)
Fe1 C7 2.0977(19)
Fe1 C8 2.1841(19)
Fe1 C5 2.1950(19)
Fe1 C4 2.4904(19)
N1 C1 1.369(2)
N1 C25 1.390(2)
N1 C29 1.471(2)
N2 C1 1.376(2)
N2 C26 1.396(2)
N2 C32 1.477(2)
N3 C2 1.178(2)
N3 C35 1.391(2)
N4 C4 1.297(2)
N4 C44 1.405(3)
N5 C3 1.177(2)
N5 C52 1.391(2)
C4 C5 1.468(3)
C4 C8 1.485(3)
C5 C6 1.445(3)
C5 C19 1.474(3)
C6 C7 1.427(3)
C6 C13 1.484(3)
C7 C12 1.430(3)
C7 C8 1.434(3)
C8 C9 1.430(3)
C9 C10 1.356(3)
C9 H9 0.9500
C10 C11 1.430(3)
C10 H10 0.9500
C11 C12 1.348(3)
C11 H11 0.9500
C12 H12 0.9500
C13 C18 1.390(3)
C13 C14 1.393(3)
C14 C15 1.374(3)
C14 H14 0.9500
C15 C16 1.376(3)
C15 H15 0.9500
C16 C17 1.376(3)
C16 H16 0.9500
C17 C18 1.383(3)
C17 H17 0.9500
C18 H18 0.9500
C19 C20 1.393(3)
C19 C24 1.398(3)
C20 C21 1.390(3)
C20 H20 0.9500
C21 C22 1.374(3)
C21 H21 0.9500
C22 C23 1.382(3)
C22 H22 0.9500
C23 C24 1.379(3)
C23 H23 0.9500
C24 H24 0.9500
C25 C26 1.343(3)
C25 C27 1.495(3)
C26 C28 1.494(3)
C27 H27A 0.9800
C27 H27B 0.9800
C27 H27C 0.9800
C28 H28A 0.9800
C28 H28B 0.9800
C28 H28C 0.9800
C29 C31 1.523(3)
C29 C30 1.524(3)
C29 H29 1.0000
C30 H30A 0.9800
C30 H30B 0.9800
C30 H30C 0.9800
C31 H31A 0.9800
C31 H31B 0.9800
C31 H31C 0.9800
C32 C34 1.518(3)
C32 C33 1.524(3)
C32 H32 1.0000
C33 H33A 0.9800
C33 H33B 0.9800
C33 H33C 0.9800
C34 H34A 0.9800
C34 H34B 0.9800
C34 H34C 0.9800
C35 C36 1.401(3)
C35 C41 1.402(3)
C36 C37 1.390(3)
C36 C43 1.492(3)
C37 C38 1.365(3)
C37 H37 0.9500
C38 C39 1.378(3)
C38 H38 0.9500
C39 C41 1.393(3)
C39 H39 0.9500
C41 C42 1.500(3)
C42 H42A 0.9800
C42 H42B 0.9800
C42 H42C 0.9800
C43 H43A 0.9800
C43 H43B 0.9800
C43 H43C 0.9800
C44 C45 1.407(3)
C44 C49 1.410(3)
C45 C46 1.378(3)
C45 C51 1.495(3)
C46 C47 1.385(4)
C46 H46 0.9500
C47 C48 1.382(3)
C47 H47 0.9500
C48 C49 1.384(3)
C48 H48 0.9500
C49 C50 1.502(3)
C50 H50A 0.9800
C50 H50B 0.9800
C50 H50C 0.9800
C51 H51A 0.9800
C51 H51B 0.9800
C51 H51C 0.9800
C52 C57 1.396(3)
C52 C53 1.396(3)
C53 C54 1.391(3)
C53 C59 1.493(3)
C54 C55 1.375(3)
C54 H54 0.9500
C55 C56 1.365(3)
C55 H55 0.9500
C56 C57 1.387(3)
C56 H56 0.9500
C57 C58 1.500(3)
C58 H58A 0.9800
C58 H58B 0.9800
C58 H58C 0.9800
C59 H59A 0.9800
C59 H59B 0.9800
C59 H59C 0.9800

loop_
_geom_torsion_atom_site_label_1
_geom_torsion_atom_site_label_2
_geom_torsion_atom_site_label_3
_geom_torsion_atom_site_label_4
_geom_torsion
C25 N1 C1 N2 -0.6(2)
C29 N1 C1 N2 -177.21(16)
C25 N1 C1 Fe1 170.94(14)
C29 N1 C1 Fe1 -5.6(3)
C26 N2 C1 N1 0.4(2)
C32 N2 C1 N1 -173.61(16)
C26 N2 C1 Fe1 -171.42(14)
C32 N2 C1 Fe1 14.6(3)
C44 N4 C4 C5 174.28(18)
C44 N4 C4 C8 -8.8(3)
C44 N4 C4 Fe1 -99.6(2)
N4 C4 C5 C6 -166.87(19)
C8 C4 C5 C6 15.5(2)
Fe1 C4 C5 C6 60.30(13)
N4 C4 C5 C19 -5.1(3)
C8 C4 C5 C19 177.25(18)
Fe1 C4 C5 C19 -137.9(2)
N4 C4 C5 Fe1 132.8(2)
C8 C4 C5 Fe1 -44.80(13)
C4 C5 C6 C7 -7.3(2)
C19 C5 C6 C7 -169.98(17)
Fe1 C5 C6 C7 65.02(13)
C4 C5 C6 C13 158.50(18)
C19 C5 C6 C13 -4.2(3)
Fe1 C5 C6 C13 -129.2(2)
C4 C5 C6 Fe1 -72.29(14)
C19 C5 C6 Fe1 125.00(18)
C5 C6 C7 C12 170.79(19)
C13 C6 C7 C12 4.6(3)
Fe1 C6 C7 C12 -121.5(2)
C5 C6 C7 C8 -4.6(2)
C13 C6 C7 C8 -170.72(18)
Fe1 C6 C7 C8 63.09(13)
C5 C6 C7 Fe1 -67.66(13)
C13 C6 C7 Fe1 126.19(19)
C6 C7 C8 C9 -176.30(17)
C12 C7 C8 C9 7.7(3)
Fe1 C7 C8 C9 -116.71(17)
C6 C7 C8 C4 14.5(2)
C12 C7 C8 C4 -161.43(17)
Fe1 C7 C8 C4 74.13(13)
C6 C7 C8 Fe1 -59.59(13)
C12 C7 C8 Fe1 124.44(18)
N4 C4 C8 C9 -2.8(4)
C5 C4 C8 C9 174.7(2)
Fe1 C4 C8 C9 129.6(2)
N4 C4 C8 C7 164.3(2)
C5 C4 C8 C7 -18.2(2)
Fe1 C4 C8 C7 -63.28(13)
N4 C4 C8 Fe1 -132.4(2)
C5 C4 C8 Fe1 45.08(13)
C7 C8 C9 C10 -3.2(3)
C4 C8 C9 C10 162.9(2)
Fe1 C8 C9 C10 -83.4(2)
C8 C9 C10 C11 -3.1(3)
C9 C10 C11 C12 5.0(3)
C10 C11 C12 C7 -0.3(3)
C6 C7 C12 C11 179.1(2)
C8 C7 C12 C11 -6.0(3)
Fe1 C7 C12 C11 86.2(2)
C7 C6 C13 C18 -66.6(3)
C5 C6 C13 C18 129.9(2)
Fe1 C6 C13 C18 27.6(3)
C7 C6 C13 C14 114.1(2)
C5 C6 C13 C14 -49.3(3)
Fe1 C6 C13 C14 -151.65(17)
C18 C13 C14 C15 -0.5(3)
C6 C13 C14 C15 178.8(2)
C13 C14 C15 C16 0.1(4)
C14 C15 C16 C17 0.2(4)
C15 C16 C17 C18 -0.1(3)
C16 C17 C18 C13 -0.4(3)
C14 C13 C18 C17 0.7(3)
C6 C13 C18 C17 -178.62(19)
C6 C5 C19 C20 133.3(2)
C4 C5 C19 C20 -26.4(3)
Fe1 C5 C19 C20 -143.43(17)
C6 C5 C19 C24 -43.1(3)
C4 C5 C19 C24 157.27(19)
Fe1 C5 C19 C24 40.2(3)
C24 C19 C20 C21 0.6(3)
C5 C19 C20 C21 -175.9(2)
C19 C20 C21 C22 -0.8(3)
C20 C21 C22 C23 0.9(4)
C21 C22 C23 C24 -0.8(4)
C22 C23 C24 C19 0.6(3)
C20 C19 C24 C23 -0.5(3)
C5 C19 C24 C23 176.05(19)
C1 N1 C25 C26 0.7(2)
C29 N1 C25 C26 177.11(18)
C1 N1 C25 C27 178.1(2)
C29 N1 C25 C27 -5.4(3)
N1 C25 C26 N2 -0.4(2)
C27 C25 C26 N2 -177.8(2)
N1 C25 C26 C28 -177.77(19)
C27 C25 C26 C28 4.8(4)
C1 N2 C26 C25 0.0(2)
C32 N2 C26 C25 173.82(18)
C1 N2 C26 C28 177.49(19)
C32 N2 C26 C28 -8.7(3)
C1 N1 C29 C31 -123.3(2)
C25 N1 C29 C31 60.6(3)
C1 N1 C29 C30 109.3(2)
C25 N1 C29 C30 -66.7(2)
C1 N2 C32 C34 -125.63(19)
C26 N2 C32 C34 61.2(2)
C1 N2 C32 C33 105.9(2)
C26 N2 C32 C33 -67.2(2)
N3 C35 C36 C37 -178.07(19)
C41 C35 C36 C37 1.0(3)
N3 C35 C36 C43 1.5(3)
C41 C35 C36 C43 -179.5(2)
C35 C36 C37 C38 0.9(3)
C43 C36 C37 C38 -178.7(2)
C36 C37 C38 C39 -1.4(4)
C37 C38 C39 C41 0.1(4)
C38 C39 C41 C35 1.6(3)
C38 C39 C41 C42 -178.4(2)
N3 C35 C41 C39 176.87(19)
C36 C35 C41 C39 -2.2(3)
N3 C35 C41 C42 -3.1(3)
C36 C35 C41 C42 177.9(2)
C4 N4 C44 C45 120.0(2)
C4 N4 C44 C49 -66.0(3)
N4 C44 C45 C46 177.8(2)
C49 C44 C45 C46 3.8(3)
N4 C44 C45 C51 -1.5(3)
C49 C44 C45 C51 -175.6(2)
C44 C45 C46 C47 -1.1(4)
C51 C45 C46 C47 178.3(2)
C45 C46 C47 C48 -1.8(4)
C46 C47 C48 C49 1.9(4)
C47 C48 C49 C44 0.8(3)
C47 C48 C49 C50 -177.9(2)
N4 C44 C49 C48 -177.62(18)
C45 C44 C49 C48 -3.7(3)
N4 C44 C49 C50 1.1(3)
C45 C44 C49 C50 175.06(19)
C3 N5 C52 C57 18.2(6)
C3 N5 C52 C53 -161.2(4)
N5 C52 C53 C54 178.81(18)
C57 C52 C53 C54 -0.6(3)
N5 C52 C53 C59 -0.1(3)
C57 C52 C53 C59 -179.51(19)
C52 C53 C54 C55 -0.5(3)
C59 C53 C54 C55 178.5(2)
C53 C54 C55 C56 0.5(3)
C54 C55 C56 C57 0.4(3)
C55 C56 C57 C52 -1.4(3)
C55 C56 C57 C58 -179.2(2)
N5 C52 C57 C56 -177.90(18)
C53 C52 C57 C56 1.5(3)
N5 C52 C57 C58 -0.1(3)
C53 C52 C57 C58 179.32(19)
